data_7213218
loop_
_publ_author_name
'Greci, Lucedio'
'Tommasi, Giampaolo'
'Astolfi, Paola'
'Petrucci, Rita'
'Marrosu, Giancarlo'
'Trazza, Antonio'
'Sgarabotto, Paolo'
'Righi, Lara'

_publ_section_title
;
 Radical cations: reactions of 2-phenylindole with aromatic amines under
 anodic oxidation. \b-Scission of an amino alkoxy radical
;
_journal_issue 8
_journal_name_full 'Journal of the Chemical Society, Perkin Transactions 2'
_journal_page_first 1749
_journal_paper_doi 10.1039/a909035e
_journal_year 2000
_chemical_compound_source ' ......'
_chemical_formula_sum 'C28 H18 N2 O2'
_chemical_formula_weight 414.46
_chemical_name_systematic
;
2-Phenyl-3-(2-benzil)imino-3H-indole
;
_space_group_IT_number 2
_symmetry_Int_Tables_number 2
_symmetry_space_group_name_Hall '-P 1'
_symmetry_space_group_name_H-M 'P -1'
_cell_angle_alpha 93.42(5)
_cell_angle_beta 107.21(5)
_cell_angle_gamma 84.84(5)
_cell_formula_units_Z 2.00
_cell_length_a 9.093(2)
_cell_length_b 14.257(3)
_cell_length_c 8.389(2)
_cell_measurement_radiation X
_cell_measurement_reflns_used 24
_cell_measurement_temperature 295
_cell_measurement_theta_max 26.52
_cell_measurement_theta_min 14.51
_cell_measurement_wavelength 1.54178
_cell_volume 1034.0(5)
_diffrn_ambient_temperature 295
_diffrn_radiation_monochromator Graphite
_diffrn_radiation_source Cu
_diffrn_radiation_type X
_diffrn_radiation_wavelength 1.54178
_diffrn_reflns_number 3921
_diffrn_reflns_theta_max 70
_diffrn_reflns_theta_min 3
_exptl_absorpt_coefficient_mu 0.6737
_exptl_crystal_colour red
_exptl_crystal_density_diffrn 1.3312
_exptl_crystal_description ' ......'
_exptl_crystal_F_000 432.0
_exptl_crystal_size_max 0.48
_exptl_crystal_size_mid 0.34
_exptl_crystal_size_min 0.28
_refine_ls_goodness_of_fit_ref 0.749
_refine_ls_number_parameters 361
_refine_ls_number_reflns 1841
_refine_ls_wR_factor_ref 0.059
_cod_data_source_file a909035esup1.cif
_cod_data_source_block (I)
_cod_original_sg_symbol_H-M ' P -1          '
_cod_original_formula_sum 'O2 N2 C28 H18 '
_cod_database_code 7213218
_refine_ls_r_factor_ref 0.051

loop_
_symmetry_equiv_pos_as_xyz
x,y,z
-x,-y,-z

loop_
_atom_site_label
_atom_site_fract_x
_atom_site_fract_y
_atom_site_fract_z
_atom_site_U_iso_or_equiv
_atom_site_adp_type
_atom_site_type_symbol
N1 0.3552(4) 0.0018(2) 0.6374(4) 0.0550(13) Uani N
C1 0.3829(4) -0.0826(3) 0.5788(5) 0.0467(15) Uani C
C2 0.5486(4) -0.1197(3) 0.6590(5) 0.0466(13) Uani C
N2 0.5998(4) -0.2026(2) 0.6281(4) 0.0518(12) Uani N
C3 0.6136(4) -0.0433(3) 0.7789(5) 0.0503(14) Uani C
C4 0.7546(5) -0.0314(3) 0.8967(6) 0.0581(17) Uani C
C5 0.7716(6) 0.0509(3) 0.9964(6) 0.0663(19) Uani C
C6 0.6504(6) 0.1192(3) 0.9789(6) 0.0690(21) Uani C
C7 0.5067(5) 0.1071(3) 0.8602(6) 0.0629(20) Uani C
C8 0.4932(4) 0.0262(3) 0.7613(5) 0.0517(17) Uani C
C11 0.2615(4) -0.1306(3) 0.4522(5) 0.0495(14) Uani C
C12 0.1129(5) -0.0854(3) 0.4044(6) 0.0605(18) Uani C
C13 -0.0083(5) -0.1282(4) 0.2925(6) 0.0678(19) Uani C
C14 0.0164(6) -0.2168(4) 0.2255(6) 0.0686(20) Uani C
C15 0.1628(6) -0.2610(4) 0.2674(6) 0.0713(20) Uani C
C16 0.2858(5) -0.2181(3) 0.3793(5) 0.0611(17) Uani C
C21 0.7562(4) -0.2364(3) 0.6972(5) 0.0487(14) Uani C
C22 0.7910(4) -0.3148(3) 0.7977(5) 0.0481(14) Uani C
C23 0.9425(5) -0.3562(3) 0.8458(5) 0.0565(16) Uani C
C24 1.0557(5) -0.3200(3) 0.7932(6) 0.0616(18) Uani C
C25 1.0197(5) -0.2430(3) 0.6924(6) 0.0639(17) Uani C
C26 0.8699(5) -0.2020(3) 0.6427(6) 0.0589(18) Uani C
C27 0.6688(5) -0.3499(3) 0.8543(5) 0.0553(15) Uani C
O27 0.5745(4) -0.2976(2) 0.9012(4) 0.0752(15) Uani O
C28 0.6528(5) -0.4560(3) 0.8552(5) 0.0587(17) Uani C
O28 0.7621(4) -0.5049(2) 0.9413(5) 0.0861(17) Uani O
C281 0.5053(5) -0.4934(3) 0.7595(5) 0.0582(17) Uani C
C282 0.3956(6) -0.4405(4) 0.6413(6) 0.0693(20) Uani C
C283 0.2579(7) -0.4783(4) 0.5522(7) 0.0840(24) Uani C
C284 0.2322(7) -0.5683(4) 0.5828(7) 0.0825(25) Uani C
C285 0.3409(7) -0.6207(4) 0.6984(8) 0.0840(26) Uani C
C286 0.4782(6) -0.5850(3) 0.7862(7) 0.0702(20) Uani C
H23 0.9598(45) -0.4164(27) 0.9112(49) 0.063(12) Uiso H
H4 0.8384(48) -0.0820(28) 0.9060(50) 0.057(12) Uiso H
H24 1.1623(51) -0.3510(30) 0.8328(52) 0.068(13) Uiso H
H26 0.8529(49) -0.1518(31) 0.5749(59) 0.071(14) Uiso H
H25 1.1014(54) -0.2192(30) 0.6451(56) 0.084(15) Uiso H
H12 0.0960(49) -0.0173(32) 0.4520(55) 0.076(13) Uiso H
H6 0.6621(55) 0.1806(35) 1.0526(59) 0.101(16) Uiso H
H16 0.3958(53) -0.2481(30) 0.4164(56) 0.076(14) Uiso H
H7 0.4204(53) 0.1565(33) 0.8526(57) 0.074(15) Uiso H
H15 0.1787(57) -0.3240(36) 0.2031(64) 0.088(16) Uiso H
H13 -0.1196(56) -0.1005(30) 0.2748(56) 0.078(14) Uiso H
H285 0.3107(64) -0.6852(40) 0.7268(68) 0.108(20) Uiso H
H283 0.1809(69) -0.4322(43) 0.4668(77) 0.120(21) Uiso H
H284 0.1291(71) -0.5922(40) 0.5072(77) 0.112(20) Uiso H
H5 0.8851(57) 0.0630(33) 1.0818(61) 0.085(16) Uiso H
H282 0.4110(54) -0.3728(35) 0.6169(60) 0.079(15) Uiso H
H14 -0.0712(68) -0.2479(41) 0.1519(74) 0.123(21) Uiso H
H286 0.5606(60) -0.6227(36) 0.8734(65) 0.094(17) Uiso H

loop_
_atom_site_aniso_label
_atom_site_aniso_U_11
_atom_site_aniso_U_22
_atom_site_aniso_U_33
_atom_site_aniso_U_23
_atom_site_aniso_U_13
_atom_site_aniso_U_12
N1 0.0481(20) 0.0532(19) 0.0583(21) 0.0018(16) 0.0091(16) 0.0029(15)
C1 0.0436(22) 0.0443(21) 0.0496(22) 0.0060(17) 0.0106(18) 0.0023(16)
C2 0.0430(21) 0.0463(20) 0.0488(22) 0.0092(17) 0.0110(17) 0.0030(16)
N2 0.0439(19) 0.0489(18) 0.0582(21) 0.0049(15) 0.0107(15) 0.0071(15)
C3 0.0488(22) 0.0543(22) 0.0502(22) 0.0078(18) 0.0180(18) -0.0011(17)
C4 0.0465(25) 0.0624(27) 0.0605(27) 0.0013(21) 0.0105(21) 0.0031(21)
C5 0.0603(30) 0.0691(30) 0.0651(30) 0.0018(23) 0.0113(23) -0.0059(23)
C6 0.0751(34) 0.0598(29) 0.0687(31) -0.0050(24) 0.0167(26) -0.0062(25)
C7 0.0601(29) 0.0523(26) 0.0721(30) -0.0048(22) 0.0158(24) 0.0009(21)
C8 0.0500(24) 0.0470(21) 0.0556(24) 0.0042(18) 0.0124(19) 0.0006(17)
C11 0.0438(22) 0.0542(23) 0.0470(21) 0.0082(18) 0.0082(17) 0.0010(17)
C12 0.0467(25) 0.0633(27) 0.0671(28) 0.0074(22) 0.0117(21) 0.0049(20)
C13 0.0422(26) 0.0897(35) 0.0649(29) 0.0051(26) 0.0070(22) 0.0010(24)
C14 0.0584(30) 0.0787(35) 0.0591(29) -0.0055(25) 0.0041(24) -0.0049(25)
C15 0.0636(30) 0.0750(33) 0.0660(30) -0.0133(26) 0.0093(24) 0.0003(25)
C16 0.0515(26) 0.0602(26) 0.0610(27) -0.0032(21) 0.0032(21) 0.0032(21)
C21 0.0448(23) 0.0423(20) 0.0529(23) -0.0027(17) 0.0077(18) 0.0032(16)
C22 0.0448(22) 0.0467(21) 0.0481(22) -0.0018(17) 0.0087(17) 0.0018(17)
C23 0.0464(25) 0.0558(25) 0.0580(24) 0.0040(19) 0.0050(19) 0.0116(19)
C24 0.0422(25) 0.0686(29) 0.0686(28) -0.0015(23) 0.0116(21) 0.0067(22)
C25 0.0465(25) 0.0693(29) 0.0749(31) 0.0005(24) 0.0177(22) -0.0008(21)
C26 0.0518(26) 0.0563(26) 0.0654(28) 0.0076(22) 0.0122(21) -0.0010(20)
C27 0.0563(26) 0.0541(23) 0.0514(23) 0.0073(18) 0.0121(19) 0.0092(19)
O27 0.0828(23) 0.0623(19) 0.0888(24) 0.0037(17) 0.0428(20) 0.0130(16)
C28 0.0580(28) 0.0520(24) 0.0637(28) 0.0095(21) 0.0173(23) 0.0114(20)
O28 0.0673(22) 0.0650(21) 0.1145(29) 0.0296(20) 0.0076(20) 0.0088(17)
C281 0.0606(26) 0.0551(25) 0.0589(26) 0.0007(20) 0.0194(21) 0.0022(19)
C282 0.0662(31) 0.0653(30) 0.0711(31) 0.0036(24) 0.0153(25) 0.0075(24)
C283 0.0755(38) 0.0919(43) 0.0734(35) -0.0048(31) 0.0102(29) 0.0084(33)
C284 0.0752(38) 0.0914(42) 0.0801(37) -0.0200(33) 0.0229(31) -0.0161(32)
C285 0.0908(44) 0.0764(36) 0.0861(38) -0.0037(30) 0.0248(34) -0.0204(32)
C286 0.0790(34) 0.0585(28) 0.0719(31) -0.0006(24) 0.0202(27) -0.0075(24)

loop_
_atom_type_symbol
_atom_type_number_in_cell
_atom_type_description
_atom_type_scat_dispersion_real
_atom_type_scat_dispersion_imag
_atom_type_scat_source
'N ' 4 'Nitrogen    ' 0.0311 0.0180 'Int. Tab. C, 4.2.6.8, 6.1.1.4'
'C ' 56 'Carbon      ' 0.0181 0.0091 'Int. Tab. C, 4.2.6.8, 6.1.1.4'
'O ' 4 'Oxygen      ' 0.0492 0.0322 'Int. Tab. C, 4.2.6.8, 6.1.1.4'
'H ' 36 'Hydrogen    ' 0.0000 0.0000 'Int. Tab. C, 4.2.6.8, 6.1.1.4'

loop_
_geom_angle_atom_site_label_1
_geom_angle_atom_site_label_2
_geom_angle_atom_site_label_3
_geom_angle
_geom_angle_publ_flag
C1 N1 C8 107.2(3) no
N1 C1 C2 111.1(4) no
N1 C1 C11 121.1(4) no
C2 C1 C11 127.8(4) no
C1 C2 N2 122.3(4) no
C1 C2 C3 103.8(3) no
N2 C2 C3 133.6(4) no
C2 N2 C21 122.6(4) no
C2 C3 C4 134.8(4) no
C2 C3 C8 105.0(4) no
C4 C3 C8 120.1(4) no
C3 C4 C5 118.5(4) no
C3 C4 H4 118(3) no
C5 C4 H4 123(2) no
C4 C5 C6 120.9(4) no
C4 C5 H5 119(3) no
C6 C5 H5 120(3) no
C5 C6 C7 120.8(5) no
C5 C6 H6 121(3) no
C7 C6 H6 118(3) no
C6 C7 C8 117.4(4) no
C6 C7 H7 119(3) no
C8 C7 H7 123(3) no
N1 C8 C3 112.9(4) no
N1 C8 C7 124.7(4) no
C3 C8 C7 122.3(4) no
C1 C11 C12 117.9(4) no
C1 C11 C16 123.8(4) no
C12 C11 C16 118.3(4) no
C11 C12 C13 121.1(4) no
C11 C12 H12 118(3) no
C13 C12 H12 120(3) no
C12 C13 C14 120.0(5) no
C12 C13 H13 120(3) no
C14 C13 H13 119(3) no
C13 C14 C15 119.6(5) no
C13 C14 H14 119(3) no
C15 C14 H14 121(4) no
C14 C15 C16 120.8(5) no
C14 C15 H15 117(3) no
C16 C15 H15 122(3) no
C11 C16 C15 120.2(4) no
C11 C16 H16 116(3) no
C15 C16 H16 124(3) no
N2 C21 C22 119.4(4) no
N2 C21 C26 119.7(4) no
C22 C21 C26 120.0(4) no
C21 C22 C23 119.2(4) no
C21 C22 C27 119.1(4) no
C23 C22 C27 121.7(4) no
C22 C23 C24 120.2(4) no
C22 C23 H23 116(2) no
C24 C23 H23 124(2) no
C23 C24 C25 120.1(4) no
C23 C24 H24 117(3) no
C25 C24 H24 123(3) no
C24 C25 C26 120.2(4) no
C24 C25 H25 120(2) no
C26 C25 H25 119(3) no
C21 C26 C25 120.2(4) no
C21 C26 H26 124(3) no
C25 C26 H26 116(3) no
C22 C27 O27 122.8(4) no
C22 C27 C28 120.6(4) no
O27 C27 C28 116.6(4) no
C27 C28 O28 118.0(4) no
C27 C28 C281 118.6(4) no
O28 C28 C281 123.3(4) no
C28 C281 C282 121.4(4) no
C28 C281 C286 118.9(4) no
C282 C281 C286 119.7(4) no
C281 C282 C283 119.9(5) no
C281 C282 H282 122(3) no
C283 C282 H282 118(3) no
C282 C283 C284 119.5(6) no
C282 C283 H283 114(4) no
C284 C283 H283 126(3) no
C283 C284 C285 120.6(5) no
C283 C284 H284 115(3) no
C285 C284 H284 125(4) no
C284 C285 C286 120.8(6) no
C284 C285 H285 117(3) no
C286 C285 H285 121(3) no
C281 C286 C285 119.6(5) no
C281 C286 H286 118(3) no
C285 C286 H286 122(3) no

loop_
_geom_bond_atom_site_label_1
_geom_bond_atom_site_label_2
_geom_bond_distance
_geom_bond_publ_flag
N1 C1 1.304(5) no
N1 C8 1.428(5) no
C1 C2 1.517(5) no
C1 C11 1.473(5) no
C2 N2 1.271(5) no
C2 C3 1.477(6) no
N2 C21 1.419(5) no
C3 C4 1.385(5) no
C3 C8 1.389(5) no
C4 C5 1.393(6) no
C4 H4 0.99(4) no
C5 C6 1.383(7) no
C5 H5 1.09(4) no
C6 C7 1.407(6) no
C6 H6 1.04(4) no
C7 C8 1.373(6) no
C7 H7 1.00(4) no
C11 C12 1.398(6) no
C11 C16 1.385(6) no
C12 C13 1.382(6) no
C12 H12 1.04(4) no
C13 C14 1.379(8) no
C13 H13 1.02(4) no
C14 C15 1.375(7) no
C14 H14 0.98(5) no
C15 C16 1.393(6) no
C15 H15 1.04(5) no
C16 H16 1.02(4) no
C21 C22 1.397(6) no
C21 C26 1.384(7) no
C22 C23 1.401(6) no
C22 C27 1.467(7) no
C23 C24 1.383(7) no
C23 H23 1.02(4) no
C24 C25 1.382(7) no
C24 H24 1.00(4) no
C25 C26 1.386(6) no
C25 H25 1.03(5) no
C26 H26 0.91(4) no
C27 O27 1.223(6) no
C27 C28 1.533(6) no
C28 O28 1.227(5) no
C28 C281 1.472(6) no
C281 C282 1.384(6) no
C281 C286 1.393(7) no
C282 C283 1.391(8) no
C282 H282 1.03(5) no
C283 C284 1.377(9) no
C283 H283 1.05(5) no
C284 C285 1.365(8) no
C284 H284 1.04(5) no
C285 C286 1.373(8) no
C285 H285 1.04(6) no
C286 H286 1.02(4) no

loop_
_geom_hbond_atom_site_label_D
_geom_hbond_atom_site_label_H
_geom_hbond_atom_site_label_A
_geom_hbond_distance_DH
_geom_hbond_distance_HA
_geom_hbond_distance_DA
_geom_hbond_angle_DHA
_geom_hbond_site_symmetry_A
C16 H16 N2 1.02(4) 2.27(4) 3.015(5) 129(4) 1_555
C23 H23 O28 1.02(4) 2.37(4) 3.071(6) 125(3) 1_555

loop_
_geom_torsion_atom_site_label_1
_geom_torsion_atom_site_label_2
_geom_torsion_atom_site_label_3
_geom_torsion_atom_site_label_4
_geom_torsion
_geom_torsion_publ_flag
C8 N1 C1 C2 -1.9(5) no
C8 N1 C1 C11 177.7(4) no
C1 N1 C8 C3 1.8(5) no
C1 N1 C8 C7 -175.1(4) no
N1 C1 C2 N2 176.1(4) no
N1 C1 C2 C3 1.4(5) no
C11 C1 C2 N2 -3.4(7) no
C11 C1 C2 C3 -178.1(4) no
N1 C1 C11 C12 -4.0(6) no
N1 C1 C11 C16 176.7(4) no
C2 C1 C11 C12 175.5(4) no
C2 C1 C11 C16 -3.8(7) no
C1 C2 N2 C21 177.3(4) no
C3 C2 N2 C21 -9.8(7) no
C1 C2 C3 C4 176.9(5) no
C1 C2 C3 C8 -0.2(4) no
N2 C2 C3 C4 3.1(9) no
N2 C2 C3 C8 -174.1(5) no
C2 N2 C21 C22 119.9(5) no
C2 N2 C21 C26 -70.9(6) no
C2 C3 C4 C5 -176.4(5) no
C2 C3 C4 H4 3(3) no
C8 C3 C4 C5 0.4(7) no
C8 C3 C4 H4 -179(3) no
C2 C3 C8 N1 -0.9(5) no
C2 C3 C8 C7 176.1(4) no
C4 C3 C8 N1 -178.6(4) no
C4 C3 C8 C7 -1.6(7) no
C3 C4 C5 C6 0.2(7) no
C3 C4 C5 H5 -174(3) no
H4 C4 C5 C6 -179(3) no
H4 C4 C5 H5 5(4) no
C4 C5 C6 C7 0.2(8) no
C4 C5 C6 H6 180(3) no
H5 C5 C6 C7 175(3) no
H5 C5 C6 H6 -4(5) no
C5 C6 C7 C8 -1.2(7) no
C5 C6 C7 H7 178(3) no
H6 C6 C7 C8 179(3) no
H6 C6 C7 H7 -1(4) no
C6 C7 C8 N1 178.6(4) no
C6 C7 C8 C3 1.9(7) no
H7 C7 C8 N1 0(3) no
H7 C7 C8 C3 -176(3) no
C1 C11 C12 C13 -176.8(4) no
C1 C11 C12 H12 5(3) no
C16 C11 C12 C13 2.6(7) no
C16 C11 C12 H12 -174(3) no
C1 C11 C16 C15 176.4(4) no
C1 C11 C16 H16 0(3) no
C12 C11 C16 C15 -3.0(7) no
C12 C11 C16 H16 179(3) no
C11 C12 C13 C14 -0.3(8) no
C11 C12 C13 H13 169(3) no
H12 C12 C13 C14 178(3) no
H12 C12 C13 H13 -13(4) no
C12 C13 C14 C15 -1.7(8) no
C12 C13 C14 H14 176(4) no
H13 C13 C14 C15 -170(3) no
H13 C13 C14 H14 7(5) no
C13 C14 C15 C16 1.3(8) no
C13 C14 C15 H15 -172(3) no
H14 C14 C15 C16 -176(4) no
H14 C14 C15 H15 9(5) no
C14 C15 C16 C11 1.1(8) no
C14 C15 C16 H16 179(3) no
H15 C15 C16 C11 175(3) no
H15 C15 C16 H16 -7(5) no
N2 C21 C22 C23 170.9(4) no
N2 C21 C22 C27 -11.0(6) no
C26 C21 C22 C23 1.7(6) no
C26 C21 C22 C27 179.9(4) no
N2 C21 C26 C25 -171.5(4) no
N2 C21 C26 H26 9(4) no
C22 C21 C26 C25 -2.3(7) no
C22 C21 C26 H26 179(4) no
C21 C22 C23 C24 -0.4(6) no
C21 C22 C23 H23 -174(3) no
C27 C22 C23 C24 -178.5(4) no
C27 C22 C23 H23 7(3) no
C21 C22 C27 O27 -40.9(6) no
C21 C22 C27 C28 138.4(4) no
C23 C22 C27 O27 137.2(5) no
C23 C22 C27 C28 -43.5(6) no
C22 C23 C24 C25 -0.2(7) no
C22 C23 C24 H24 179(3) no
H23 C23 C24 C25 174(3) no
H23 C23 C24 H24 -6(4) no
C23 C24 C25 C26 -0.4(7) no
C23 C24 C25 H25 -174(3) no
H24 C24 C25 C26 -178(3) no
H24 C24 C25 H25 6(4) no
C24 C25 C26 C21 1.7(7) no
C24 C25 C26 H26 -178(3) no
H25 C25 C26 C21 176(3) no
H25 C25 C26 H26 -4(4) no
C22 C27 C28 O28 60.2(6) no
C22 C27 C28 C281 -122.6(5) no
O27 C27 C28 O28 -120.4(5) no
O27 C27 C28 C281 56.8(6) no
C27 C28 C281 C282 14.7(6) no
C27 C28 C281 C286 -167.0(4) no
O28 C28 C281 C282 -168.3(5) no
O28 C28 C281 C286 10.0(7) no
C28 C281 C282 C283 179.5(5) no
C28 C281 C282 H282 0(3) no
C286 C281 C282 C283 1.2(8) no
C286 C281 C282 H282 -179(3) no
C28 C281 C286 C285 179.7(5) no
C28 C281 C286 H286 1(4) no
C282 C281 C286 C285 -1.9(8) no
C282 C281 C286 H286 180(3) no
C281 C282 C283 C284 0.0(9) no
C281 C282 C283 H283 179(4) no
H282 C282 C283 C284 -178(3) no
H282 C282 C283 H283 0(5) no
C282 C283 C284 C285 -0.5(9) no
C282 C283 C284 H284 -176(4) no
H283 C283 C284 C285 -178(4) no
H283 C283 C284 H284 4(6) no
C283 C284 C285 C286 -0.2(9) no
C283 C284 C285 H285 173(4) no
H284 C284 C285 C286 176(4) no
H284 C284 C285 H285 -10(6) no
C284 C285 C286 C281 1.4(9) no
C284 C285 C286 H286 180(4) no
H285 C285 C286 C281 -171(4) no
H285 C285 C286 H286 7(5) no
